data_7044249
loop_
_publ_author_name
'Beltr\'an \'Alvarez, Tom\'as Francisco F.'
'Zaragoza, Guillermo'
'Delaude, Lionel'

_publ_section_title
;
 Small iron--carbonyl clusters bearing
 imidazolium-2-trithioperoxycarboxylate ligands
;
_journal_name_full 'Dalton Trans.'
_journal_paper_doi 10.1039/C7DT03202A
_journal_year 2017
_chemical_formula_moiety 'C34 H36 Fe2 N2 O6 S3'
_chemical_formula_sum 'C34 H36 Fe2 N2 O6 S3'
_chemical_formula_weight 776.53
_space_group_crystal_system monoclinic
_space_group_IT_number 15
_space_group_name_Hall '-I 2ya'
_space_group_name_H-M_alt 'I 1 2/a 1'
_symmetry_space_group_name_Hall '-I 2ya'
_symmetry_space_group_name_H-M 'I 1 2/a 1'
_atom_sites_solution_hydrogens geom
_atom_sites_solution_primary 'direct - structure invariant direct methods'
_atom_sites_solution_secondary 'direct - structure invariant direct methods'
_audit_block_doi 10.5517/ccdc.csd.cc1pdx44
_audit_conform_dict_location ftp://ftp.iucr.org/pub/cif_core.dic
_audit_conform_dict_name cif_core.dic
_audit_conform_dict_version 2.4.3
_audit_creation_date 2017-07-10T11:20:39-00:00
_audit_creation_method 'WinGX routine CIF_UPDATE'
_audit_update_record
;
2017-07-11 deposited with the CCDC.
2017-09-15 downloaded from the CCDC.
;
_cell_angle_alpha 90
_cell_angle_beta 95.910(2)
_cell_angle_gamma 90
_cell_formula_units_Z 16
_cell_length_a 37.437(3)
_cell_length_b 10.2622(4)
_cell_length_c 37.6634(16)
_cell_measurement_reflns_used 1816
_cell_measurement_temperature 100(2)
_cell_measurement_theta_max 25.04
_cell_measurement_theta_min 2.17
_cell_measurement_wavelength 0.71073
_cell_volume 14392.8(14)
_computing_cell_refinement 'APPEX2 (BRUKER AXS, 2005)'
_computing_data_collection 'APPEX2 (BRUKER AXS, 2005)'
_computing_data_reduction 'APPEX3 (BRUKER AXS, 2005)'
_computing_molecular_graphics 'Ortep for Windows (Farrugia, 2012)'
_computing_publication_material 'WinGX publication routines (Farrugia, 2012)'
_computing_structure_refinement 'SHELXL-2016/6 (Sheldrick, 2016)'
_computing_structure_solution 'SIR-2004 (Burla et al., 2005)'
_diffrn_ambient_temperature 100(2)
_diffrn_measured_fraction_theta_full 1
_diffrn_measured_fraction_theta_max 1
_diffrn_measurement_device 'four-circle diffractometer'
_diffrn_measurement_device_type 'BRUKER APPEX-II CCD'
_diffrn_measurement_method 'omega and phi scans'
_diffrn_radiation_monochromator graphite
_diffrn_radiation_probe x-ray
_diffrn_radiation_source 'fine-focus sealed tube'
_diffrn_radiation_type MoK\a
_diffrn_radiation_wavelength 0.7107
_diffrn_reflns_av_R_equivalents 0.0684
_diffrn_reflns_av_unetI/netI 0.0611
_diffrn_reflns_Laue_measured_fraction_full 1
_diffrn_reflns_Laue_measured_fraction_max 1
_diffrn_reflns_limit_h_max 51
_diffrn_reflns_limit_h_min -51
_diffrn_reflns_limit_k_max 14
_diffrn_reflns_limit_k_min -13
_diffrn_reflns_limit_l_max 51
_diffrn_reflns_limit_l_min -49
_diffrn_reflns_number 112508
_diffrn_reflns_point_group_measured_fraction_full 1
_diffrn_reflns_point_group_measured_fraction_max 1
_diffrn_reflns_theta_full 25.242
_diffrn_reflns_theta_max 29.131
_diffrn_reflns_theta_min 1.461
_exptl_absorpt_coefficient_mu 1.025
_exptl_absorpt_correction_T_max 0.8252
_exptl_absorpt_correction_T_min 0.7230
_exptl_absorpt_correction_type multi-scan
_exptl_absorpt_process_details 'BRUKER SADABS-2016/2'
_exptl_crystal_colour Green
_exptl_crystal_density_diffrn 1.433
_exptl_crystal_density_method 'not measured'
_exptl_crystal_description Needle
_exptl_crystal_F_000 6432
_exptl_crystal_size_max 0.35
_exptl_crystal_size_mid 0.15
_exptl_crystal_size_min 0.14
_refine_diff_density_max 0.46
_refine_diff_density_min -0.53
_refine_diff_density_rms 0.081
_refine_ls_extinction_method none
_refine_ls_goodness_of_fit_ref 1.015
_refine_ls_hydrogen_treatment constr
_refine_ls_matrix_type full
_refine_ls_number_constraints 0
_refine_ls_number_parameters 863
_refine_ls_number_reflns 19351
_refine_ls_number_restraints 0
_refine_ls_restrained_S_all 1.015
_refine_ls_R_factor_all 0.0727
_refine_ls_R_factor_gt 0.0393
_refine_ls_shift/su_max 0.003
_refine_ls_shift/su_mean 0
_refine_ls_structure_factor_coef Fsqd
_refine_ls_weighting_details 'w=1/[\s^2^(Fo^2^)+(0.0408P)^2^] where P=(Fo^2^+2Fc^2^)/3'
_refine_ls_weighting_scheme calc
_refine_ls_wR_factor_gt 0.0816
_refine_ls_wR_factor_ref 0.0923
_reflns_Friedel_coverage 0
_reflns_number_gt 13202
_reflns_number_total 19351
_reflns_threshold_expression 'I > 2\s(I)'
_cod_data_source_file c7dt03202a2.cif
_cod_data_source_block shelx
_cod_original_cell_volume 14392.8(13)
_cod_database_code 7044249
_shelx_estimated_absorpt_t_min 0.715
_shelx_estimated_absorpt_t_max 0.87

loop_
_space_group_symop_operation_xyz
'x, y, z'
'-x+1/2, y, -z'
'x+1/2, y+1/2, z+1/2'
'-x+1, y+1/2, -z+1/2'
'-x, -y, -z'
'x-1/2, -y, z'
'-x+1/2, -y+1/2, -z+1/2'
'x, -y+1/2, z+1/2'

loop_
_atom_site_label
_atom_site_type_symbol
_atom_site_fract_x
_atom_site_fract_y
_atom_site_fract_z
_atom_site_U_iso_or_equiv
_atom_site_adp_type
_atom_site_occupancy
_atom_site_site_symmetry_order
_atom_site_calc_flag
_atom_site_refinement_flags_posn
_atom_site_refinement_flags_adp
C1 C 0.34105(7) -0.2364(2) 0.84164(7) 0.0321(6) Uani 1 1 d . .
O1 O 0.36156(5) -0.30586(17) 0.85636(6) 0.0496(5) Uani 1 1 d . .
C2 C 0.29492(6) -0.2393(3) 0.78149(7) 0.0350(6) Uani 1 1 d . .
O2 O 0.28618(5) -0.3088(2) 0.75843(6) 0.0574(6) Uani 1 1 d . .
C3 C 0.27009(7) -0.1530(2) 0.83948(7) 0.0304(6) Uani 1 1 d . .
O3 O 0.24432(5) -0.16754(19) 0.85296(5) 0.0505(5) Uani 1 1 d . .
Fe1 Fe 0.30965(2) -0.12901(3) 0.81715(2) 0.02123(8) Uani 1 1 d . .
C8 C 0.30950(6) 0.2504(2) 0.77649(6) 0.0254(5) Uani 1 1 d . .
O8 O 0.31766(4) 0.35358(17) 0.76914(5) 0.0362(4) Uani 1 1 d . .
C9 C 0.27652(6) 0.0420(2) 0.74346(6) 0.0272(5) Uani 1 1 d . .
O9 O 0.26371(4) 0.01402(19) 0.71549(4) 0.0398(5) Uani 1 1 d . .
C10 C 0.25304(6) 0.1258(2) 0.80226(6) 0.0251(5) Uani 1 1 d . .
O10 O 0.22570(4) 0.14994(18) 0.81147(5) 0.0380(4) Uani 1 1 d . .
Fe2 Fe 0.29591(2) 0.08778(3) 0.78732(2) 0.01896(8) Uani 1 1 d . .
S1 S 0.31834(2) 0.06494(5) 0.84554(2) 0.01660(11) Uani 1 1 d . .
S2 S 0.38737(2) 0.04622(5) 0.81299(2) 0.01753(11) Uani 1 1 d . .
S3 S 0.34496(2) -0.03159(5) 0.78068(2) 0.01887(12) Uani 1 1 d . .
C4 C 0.36363(5) 0.10192(19) 0.84848(5) 0.0158(4) Uani 1 1 d . .
C5 C 0.38025(5) 0.17912(18) 0.87578(5) 0.0151(4) Uani 1 1 d . .
N1 N 0.41583(4) 0.21949(16) 0.87939(5) 0.0166(4) Uani 1 1 d . .
C6 C 0.42262(6) 0.2957(2) 0.90999(6) 0.0209(5) Uani 1 1 d . .
H6 H 0.444919 0.334793 0.918324 0.025 Uiso 1 1 calc R U
C7 C 0.39230(6) 0.3037(2) 0.92544(6) 0.0209(5) Uani 1 1 d . .
H7 H 0.389117 0.350302 0.94668 0.025 Uiso 1 1 calc R U
N2 N 0.36597(4) 0.23193(16) 0.90505(4) 0.0164(4) Uani 1 1 d . .
C11 C 0.44348(5) 0.1859(2) 0.85713(6) 0.0178(4) Uani 1 1 d . .
C12 C 0.45414(5) 0.2805(2) 0.83351(6) 0.0194(5) Uani 1 1 d . .
C13 C 0.48139(6) 0.2469(2) 0.81287(6) 0.0234(5) Uani 1 1 d . .
H13 H 0.489012 0.307827 0.796208 0.028 Uiso 1 1 calc R U
C14 C 0.49761(6) 0.1254(2) 0.81632(6) 0.0272(5) Uani 1 1 d . .
H14 H 0.51602 0.103691 0.801775 0.033 Uiso 1 1 calc R U
C15 C 0.48739(6) 0.0361(2) 0.84054(6) 0.0258(5) Uani 1 1 d . .
H15 H 0.499196 -0.045928 0.842777 0.031 Uiso 1 1 calc R U
C16 C 0.46010(5) 0.0635(2) 0.86179(6) 0.0217(5) Uani 1 1 d . .
C17 C 0.43659(6) 0.4143(2) 0.83057(6) 0.0240(5) Uani 1 1 d . .
H17 H 0.429547 0.437215 0.854704 0.029 Uiso 1 1 calc R U
C18 C 0.40223(6) 0.4113(2) 0.80482(7) 0.0350(6) Uani 1 1 d . .
H18A H 0.408174 0.388704 0.780836 0.052 Uiso 1 1 calc R U
H18B H 0.390758 0.497211 0.80425 0.052 Uiso 1 1 calc R U
H18C H 0.385736 0.345999 0.81286 0.052 Uiso 1 1 calc R U
C19 C 0.46153(7) 0.5213(2) 0.81986(7) 0.0390(7) Uani 1 1 d . .
H19A H 0.484204 0.517791 0.83536 0.059 Uiso 1 1 calc R U
H19B H 0.450179 0.606364 0.822323 0.059 Uiso 1 1 calc R U
H19C H 0.466284 0.508435 0.79499 0.059 Uiso 1 1 calc R U
C20 C 0.44972(6) -0.0337(2) 0.88927(7) 0.0296(6) Uani 1 1 d . .
H20 H 0.425508 -0.008377 0.89599 0.036 Uiso 1 1 calc R U
C21 C 0.44713(7) -0.1732(2) 0.87516(8) 0.0397(7) Uani 1 1 d . .
H21A H 0.431607 -0.175294 0.852567 0.06 Uiso 1 1 calc R U
H21B H 0.43697 -0.229397 0.892613 0.06 Uiso 1 1 calc R U
H21C H 0.47114 -0.204522 0.871249 0.06 Uiso 1 1 calc R U
C22 C 0.47635(8) -0.0253(3) 0.92299(7) 0.0481(8) Uani 1 1 d . .
H22A H 0.500425 -0.048657 0.917098 0.072 Uiso 1 1 calc R U
H22B H 0.468983 -0.085617 0.941039 0.072 Uiso 1 1 calc R U
H22C H 0.476655 0.063847 0.932369 0.072 Uiso 1 1 calc R U
C23 C 0.33183(5) 0.20720(19) 0.91855(5) 0.0165(4) Uani 1 1 d . .
C24 C 0.30533(6) 0.3037(2) 0.91440(5) 0.0184(5) Uani 1 1 d . .
C25 C 0.27353(6) 0.2802(2) 0.92965(6) 0.0238(5) Uani 1 1 d . .
H25 H 0.254684 0.342499 0.926853 0.029 Uiso 1 1 calc R U
C26 C 0.26907(6) 0.1678(2) 0.94870(6) 0.0279(5) Uani 1 1 d . .
H26 H 0.247261 0.153712 0.958968 0.033 Uiso 1 1 calc R U
C27 C 0.29591(6) 0.0757(2) 0.95301(6) 0.0264(5) Uani 1 1 d . .
H27 H 0.292473 -0.000776 0.966447 0.032 Uiso 1 1 calc R U
C28 C 0.32801(6) 0.0932(2) 0.93797(6) 0.0204(5) Uani 1 1 d . .
C29 C 0.31024(6) 0.4285(2) 0.89372(6) 0.0206(5) Uani 1 1 d . .
H29 H 0.336474 0.440209 0.891723 0.025 Uiso 1 1 calc R U
C30 C 0.29124(9) 0.4191(3) 0.85651(7) 0.0537(9) Uani 1 1 d . .
H30A H 0.301835 0.348346 0.843589 0.081 Uiso 1 1 calc R U
H30B H 0.293846 0.501516 0.843914 0.081 Uiso 1 1 calc R U
H30C H 0.265707 0.401116 0.857858 0.081 Uiso 1 1 calc R U
C31 C 0.29684(9) 0.5481(2) 0.91215(8) 0.0535(9) Uani 1 1 d . .
H31A H 0.271122 0.538634 0.91442 0.08 Uiso 1 1 calc R U
H31B H 0.300796 0.62589 0.897979 0.08 Uiso 1 1 calc R U
H31C H 0.309947 0.556834 0.935923 0.08 Uiso 1 1 calc R U
C32 C 0.35723(7) -0.0097(2) 0.94278(7) 0.0313(6) Uani 1 1 d . .
H32 H 0.374502 0.006982 0.924736 0.038 Uiso 1 1 calc R U
C33 C 0.34222(9) -0.1468(2) 0.93657(9) 0.0603(10) Uani 1 1 d . .
H33A H 0.329772 -0.173311 0.957049 0.09 Uiso 1 1 calc R U
H33B H 0.361937 -0.207468 0.933742 0.09 Uiso 1 1 calc R U
H33C H 0.325291 -0.147687 0.914912 0.09 Uiso 1 1 calc R U
C34 C 0.37784(8) -0.0015(3) 0.97962(8) 0.0527(9) Uani 1 1 d . .
H34A H 0.388282 0.085679 0.983165 0.079 Uiso 1 1 calc R U
H34B H 0.397057 -0.066724 0.981656 0.079 Uiso 1 1 calc R U
H34C H 0.361463 -0.018135 0.997805 0.079 Uiso 1 1 calc R U
C1B C 0.42758(6) -0.3352(2) 0.55981(6) 0.0251(5) Uani 1 1 d . .
O1B O 0.42077(5) -0.43912(16) 0.56736(5) 0.0405(5) Uani 1 1 d . .
C2B C 0.48029(6) -0.2179(2) 0.52799(6) 0.0258(5) Uani 1 1 d . .
O2B O 0.50495(4) -0.24582(18) 0.51424(5) 0.0428(5) Uani 1 1 d . .
C3B C 0.41377(6) -0.1441(2) 0.50753(6) 0.0230(5) Uani 1 1 d . .
O3B O 0.39621(4) -0.12139(17) 0.48164(4) 0.0339(4) Uani 1 1 d . .
Fe1B Fe 0.44106(2) -0.17286(3) 0.54897(2) 0.01770(7) Uani 1 1 d . .
C8B C 0.45597(6) 0.1800(2) 0.60238(6) 0.0246(5) Uani 1 1 d . .
O8B O 0.45409(5) 0.25773(16) 0.62391(5) 0.0371(4) Uani 1 1 d . .
C9B C 0.50232(6) 0.0742(2) 0.55741(6) 0.0265(5) Uani 1 1 d . .
O9B O 0.53120(4) 0.08302(18) 0.55014(5) 0.0421(5) Uani 1 1 d . .
C10B C 0.43641(6) 0.1441(2) 0.53121(6) 0.0233(5) Uani 1 1 d . .
O10B O 0.42216(4) 0.19801(16) 0.50728(4) 0.0337(4) Uani 1 1 d . .
Fe2B Fe 0.45714(2) 0.05574(3) 0.56901(2) 0.01794(7) Uani 1 1 d . .
S1B S 0.40312(2) -0.03744(5) 0.57381(2) 0.01486(11) Uani 1 1 d . .
S2B S 0.44263(2) -0.13958(5) 0.64075(2) 0.01779(11) Uani 1 1 d . .
S3B S 0.47486(2) -0.12373(5) 0.59981(2) 0.01867(12) Uani 1 1 d . .
C4B C 0.40225(5) -0.07854(19) 0.61808(5) 0.0148(4) Uani 1 1 d . .
C5B C 0.37117(5) -0.07003(18) 0.63523(5) 0.0139(4) Uani 1 1 d . .
N2B N 0.33646(4) -0.03888(15) 0.62097(4) 0.0140(4) Uani 1 1 d . .
C7B C 0.31351(5) -0.0479(2) 0.64772(6) 0.0189(5) Uani 1 1 d . .
H7B H 0.288362 -0.032441 0.644854 0.023 Uiso 1 1 calc R U
C6B C 0.33276(5) -0.0819(2) 0.67792(6) 0.0197(5) Uani 1 1 d . .
H6B H 0.323825 -0.096003 0.700311 0.024 Uiso 1 1 calc R U
N1B N 0.36846(4) -0.09304(16) 0.67079(4) 0.0143(4) Uani 1 1 d . .
C11B C 0.39649(5) -0.1264(2) 0.69838(5) 0.0151(4) Uani 1 1 d . .
C12B C 0.41738(5) -0.02572(19) 0.71506(5) 0.0167(4) Uani 1 1 d . .
C13B C 0.44150(6) -0.0610(2) 0.74405(6) 0.0213(5) Uani 1 1 d . .
H13B H 0.456115 0.004079 0.756163 0.026 Uiso 1 1 calc R U
C14B C 0.44466(6) -0.1888(2) 0.75561(6) 0.0228(5) Uani 1 1 d . .
H14B H 0.461001 -0.210022 0.775773 0.027 Uiso 1 1 calc R U
C15B C 0.42424(6) -0.2860(2) 0.73808(6) 0.0206(5) Uani 1 1 d . .
H15B H 0.426942 -0.373545 0.746128 0.025 Uiso 1 1 calc R U
C16B C 0.39974(5) -0.25708(19) 0.70871(5) 0.0166(4) Uani 1 1 d . .
C17B C 0.41392(6) 0.11388(19) 0.70147(6) 0.0189(5) Uani 1 1 d . .
H17B H 0.409065 0.110118 0.674883 0.023 Uiso 1 1 calc R U
C18B C 0.44844(6) 0.1926(2) 0.71034(6) 0.0267(5) Uani 1 1 d . .
H18D H 0.45245 0.20655 0.736183 0.04 Uiso 1 1 calc R U
H18E H 0.446159 0.277 0.698146 0.04 Uiso 1 1 calc R U
H18F H 0.468787 0.144608 0.702364 0.04 Uiso 1 1 calc R U
C19B C 0.38222(6) 0.1842(2) 0.71569(7) 0.0295(6) Uani 1 1 d . .
H19D H 0.359927 0.137438 0.708042 0.044 Uiso 1 1 calc R U
H19E H 0.380648 0.273317 0.706295 0.044 Uiso 1 1 calc R U
H19F H 0.385805 0.186898 0.741822 0.044 Uiso 1 1 calc R U
C20B C 0.37849(6) -0.3653(2) 0.68851(6) 0.0210(5) Uani 1 1 d . .
H20B H 0.363912 -0.324748 0.667659 0.025 Uiso 1 1 calc R U
C21B C 0.40347(6) -0.4658(2) 0.67394(6) 0.0297(6) Uani 1 1 d . .
H21D H 0.419158 -0.422195 0.658354 0.045 Uiso 1 1 calc R U
H21E H 0.389101 -0.53213 0.660285 0.045 Uiso 1 1 calc R U
H21F H 0.41814 -0.507301 0.69384 0.045 Uiso 1 1 calc R U
C22B C 0.35256(6) -0.4307(2) 0.71158(7) 0.0335(6) Uani 1 1 d . .
H22D H 0.366106 -0.470113 0.73252 0.05 Uiso 1 1 calc R U
H22E H 0.339006 -0.498484 0.697688 0.05 Uiso 1 1 calc R U
H22F H 0.335887 -0.365555 0.719371 0.05 Uiso 1 1 calc R U
C23B C 0.32390(5) -0.00526(19) 0.58463(5) 0.0147(4) Uani 1 1 d . .
C24B C 0.32858(5) 0.12315(19) 0.57341(6) 0.0161(4) Uani 1 1 d . .
C25B C 0.31645(6) 0.1525(2) 0.53823(6) 0.0229(5) Uani 1 1 d . .
H25B H 0.319446 0.238232 0.52948 0.028 Uiso 1 1 calc R U
C26B C 0.30013(6) 0.0592(2) 0.51586(6) 0.0290(6) Uani 1 1 d . .
H26B H 0.292101 0.0812 0.491863 0.035 Uiso 1 1 calc R U
C27B C 0.29528(6) -0.0662(2) 0.52787(6) 0.0258(5) Uani 1 1 d . .
H27B H 0.283835 -0.129015 0.512016 0.031 Uiso 1 1 calc R U
C28B C 0.30686(5) -0.1020(2) 0.56273(6) 0.0181(5) Uani 1 1 d . .
C29B C 0.34635(6) 0.22507(19) 0.59866(6) 0.0205(5) Uani 1 1 d . .
H29B H 0.363889 0.179011 0.616159 0.025 Uiso 1 1 calc R U
C30B C 0.36707(6) 0.3266(2) 0.57959(7) 0.0319(6) Uani 1 1 d . .
H30D H 0.383742 0.282727 0.56509 0.048 Uiso 1 1 calc R U
H30E H 0.380606 0.382536 0.597269 0.048 Uiso 1 1 calc R U
H30F H 0.350207 0.379827 0.564132 0.048 Uiso 1 1 calc R U
C31B C 0.31867(6) 0.2911(2) 0.61970(7) 0.0328(6) Uani 1 1 d . .
H31D H 0.30079 0.33577 0.603154 0.049 Uiso 1 1 calc R U
H31E H 0.330729 0.354678 0.636263 0.049 Uiso 1 1 calc R U
H31F H 0.30673 0.225333 0.633181 0.049 Uiso 1 1 calc R U
C32B C 0.30260(5) -0.23967(19) 0.57639(6) 0.0223(5) Uani 1 1 d . .
H32B H 0.298255 -0.233215 0.602085 0.027 Uiso 1 1 calc R U
C33B C 0.33696(6) -0.3180(2) 0.57461(8) 0.0354(6) Uani 1 1 d . .
H33D H 0.341516 -0.328827 0.549624 0.053 Uiso 1 1 calc R U
H33E H 0.334314 -0.403748 0.585466 0.053 Uiso 1 1 calc R U
H33F H 0.357146 -0.271633 0.587608 0.053 Uiso 1 1 calc R U
C34B C 0.27076(6) -0.3126(2) 0.55693(8) 0.0382(7) Uani 1 1 d . .
H34D H 0.249005 -0.259528 0.55706 0.057 Uiso 1 1 calc R U
H34E H 0.267394 -0.39552 0.569036 0.057 Uiso 1 1 calc R U
H34F H 0.275476 -0.329347 0.532227 0.057 Uiso 1 1 calc R U

loop_
_atom_site_aniso_label
_atom_site_aniso_U_11
_atom_site_aniso_U_22
_atom_site_aniso_U_33
_atom_site_aniso_U_23
_atom_site_aniso_U_13
_atom_site_aniso_U_12
C1 0.0297(14) 0.0231(13) 0.0439(16) -0.0014(12) 0.0062(12) -0.0112(11)
O1 0.0371(11) 0.0343(11) 0.0761(16) 0.0157(11) -0.0006(10) 0.0017(9)
C2 0.0212(13) 0.0429(15) 0.0426(17) -0.0163(13) 0.0117(12) -0.0117(11)
O2 0.0338(11) 0.0736(14) 0.0667(15) -0.0493(12) 0.0146(10) -0.0224(10)
C3 0.0349(14) 0.0290(13) 0.0278(14) -0.0028(11) 0.0052(11) -0.0127(11)
O3 0.0413(12) 0.0600(13) 0.0543(14) -0.0023(10) 0.0247(10) -0.0201(10)
Fe1 0.01888(17) 0.02243(17) 0.02258(18) -0.00507(14) 0.00310(13) -0.00742(13)
C8 0.0159(11) 0.0399(15) 0.0199(12) 0.0010(11) -0.0007(9) 0.0036(10)
O8 0.0319(10) 0.0362(10) 0.0403(11) 0.0110(9) 0.0024(8) -0.0025(8)
C9 0.0133(11) 0.0439(15) 0.0244(13) -0.0055(11) 0.0019(10) 0.0036(10)
O9 0.0235(9) 0.0740(13) 0.0208(10) -0.0134(9) -0.0034(8) 0.0054(9)
C10 0.0212(12) 0.0376(14) 0.0154(12) -0.0043(10) -0.0031(9) -0.0043(10)
O10 0.0185(9) 0.0643(12) 0.0320(10) -0.0097(9) 0.0062(8) 0.0013(8)
Fe2 0.01317(15) 0.02952(18) 0.01395(16) -0.00218(13) 0.00027(12) -0.00086(13)
S1 0.0145(3) 0.0214(3) 0.0138(3) -0.0022(2) 0.0010(2) -0.0036(2)
S2 0.0137(3) 0.0216(3) 0.0172(3) -0.0037(2) 0.0008(2) -0.0025(2)
S3 0.0150(3) 0.0250(3) 0.0165(3) -0.0058(2) 0.0010(2) -0.0032(2)
C4 0.0155(10) 0.0179(10) 0.0136(11) -0.0011(8) 0.0000(8) -0.0014(8)
C5 0.0163(10) 0.0125(10) 0.0162(11) 0.0011(8) 0.0001(8) 0.0020(8)
N1 0.0145(9) 0.0170(9) 0.0172(10) -0.0017(7) -0.0038(7) -0.0032(7)
C6 0.0216(12) 0.0196(11) 0.0199(12) -0.0044(9) -0.0062(9) -0.0032(9)
C7 0.0234(12) 0.0208(11) 0.0167(12) -0.0039(9) -0.0068(9) -0.0026(9)
N2 0.0170(9) 0.0166(9) 0.0149(9) -0.0034(7) -0.0017(7) -0.0024(7)
C11 0.0121(10) 0.0210(11) 0.0194(12) -0.0025(9) -0.0027(9) -0.0022(8)
C12 0.0178(11) 0.0215(11) 0.0175(12) -0.0019(9) -0.0054(9) -0.0045(9)
C13 0.0198(11) 0.0310(13) 0.0181(12) -0.0013(10) -0.0037(9) -0.0112(10)
C14 0.0147(11) 0.0391(14) 0.0273(14) -0.0074(11) -0.0006(10) -0.0012(10)
C15 0.0151(11) 0.0292(13) 0.0318(14) -0.0046(11) -0.0038(10) 0.0036(9)
C16 0.0149(11) 0.0219(11) 0.0268(13) 0.0012(10) -0.0048(9) -0.0010(9)
C17 0.0292(13) 0.0188(11) 0.0230(13) 0.0019(9) -0.0013(10) -0.0035(10)
C18 0.0256(13) 0.0244(13) 0.0525(18) 0.0034(12) -0.0077(12) -0.0011(10)
C19 0.0357(15) 0.0300(14) 0.0475(17) 0.0106(13) -0.0142(13) -0.0114(11)
C20 0.0250(13) 0.0246(13) 0.0395(15) 0.0079(11) 0.0038(11) 0.0050(10)
C21 0.0312(14) 0.0256(13) 0.0589(19) 0.0093(13) -0.0120(13) -0.0033(11)
C22 0.079(2) 0.0317(15) 0.0319(16) 0.0080(13) -0.0027(15) -0.0024(14)
C23 0.0195(11) 0.0194(11) 0.0105(10) -0.0038(8) 0.0013(8) -0.0054(9)
C24 0.0201(11) 0.0209(11) 0.0133(11) -0.0027(9) -0.0026(9) -0.0028(9)
C25 0.0210(12) 0.0273(12) 0.0228(13) -0.0042(10) 0.0014(10) -0.0026(9)
C26 0.0275(13) 0.0339(13) 0.0232(13) -0.0052(11) 0.0076(10) -0.0127(11)
C27 0.0408(14) 0.0207(12) 0.0181(12) 0.0003(9) 0.0056(11) -0.0100(10)
C28 0.0295(12) 0.0197(11) 0.0116(11) -0.0012(9) 0.0004(9) -0.0028(9)
C29 0.0201(11) 0.0213(11) 0.0203(12) 0.0035(9) 0.0015(9) 0.0016(9)
C30 0.099(3) 0.0310(15) 0.0278(16) 0.0038(12) -0.0117(16) 0.0016(16)
C31 0.101(3) 0.0246(14) 0.0388(17) -0.0050(13) 0.0288(17) -0.0058(15)
C32 0.0423(15) 0.0240(13) 0.0287(14) 0.0086(11) 0.0083(12) 0.0061(11)
C33 0.084(2) 0.0309(16) 0.057(2) -0.0120(14) -0.0370(18) 0.0166(15)
C34 0.0500(19) 0.0286(14) 0.072(2) -0.0055(15) -0.0311(17) 0.0028(13)
C1B 0.0201(12) 0.0319(13) 0.0237(13) -0.0031(10) 0.0045(10) 0.0036(10)
O1B 0.0385(11) 0.0266(10) 0.0582(13) 0.0070(9) 0.0131(9) -0.0034(8)
C2B 0.0258(13) 0.0315(13) 0.0206(13) 0.0067(10) 0.0046(10) 0.0050(10)
O2B 0.0320(10) 0.0644(13) 0.0351(11) 0.0167(9) 0.0188(9) 0.0200(9)
C3B 0.0219(12) 0.0269(12) 0.0209(13) -0.0042(10) 0.0056(10) -0.0028(9)
O3B 0.0312(10) 0.0491(11) 0.0199(9) -0.0025(8) -0.0048(8) -0.0015(8)
Fe1B 0.01498(15) 0.02325(17) 0.01526(16) 0.00078(13) 0.00348(12) 0.00077(12)
C8B 0.0206(12) 0.0290(13) 0.0235(13) 0.0070(11) -0.0015(10) -0.0084(10)
O8B 0.0450(11) 0.0341(10) 0.0321(11) -0.0070(9) 0.0027(9) -0.0120(8)
C9B 0.0222(12) 0.0354(14) 0.0210(13) 0.0110(10) -0.0017(10) -0.0039(10)
O9B 0.0195(9) 0.0644(13) 0.0433(12) 0.0190(10) 0.0084(8) -0.0047(9)
C10B 0.0195(12) 0.0291(13) 0.0221(13) 0.0038(10) 0.0058(10) -0.0030(10)
O10B 0.0310(10) 0.0439(11) 0.0256(10) 0.0170(8) -0.0004(8) 0.0025(8)
Fe2B 0.01405(15) 0.02342(17) 0.01619(17) 0.00522(13) 0.00085(12) -0.00307(12)
S1B 0.0121(2) 0.0201(3) 0.0123(3) 0.0027(2) 0.00099(19) 0.0003(2)
S2B 0.0130(2) 0.0262(3) 0.0141(3) 0.0054(2) 0.0010(2) 0.0027(2)
S3B 0.0119(2) 0.0274(3) 0.0168(3) 0.0057(2) 0.0020(2) 0.0015(2)
C4B 0.0135(10) 0.0182(10) 0.0121(10) 0.0025(8) -0.0016(8) 0.0012(8)
C5B 0.0148(10) 0.0121(10) 0.0145(11) 0.0009(8) -0.0007(8) -0.0011(8)
N2B 0.0123(8) 0.0168(9) 0.0126(9) 0.0020(7) 0.0003(7) 0.0006(7)
C7B 0.0136(10) 0.0237(11) 0.0203(12) 0.0013(9) 0.0051(9) 0.0005(9)
C6B 0.0166(11) 0.0260(12) 0.0177(12) 0.0020(9) 0.0071(9) 0.0002(9)
N1B 0.0134(8) 0.0186(9) 0.0107(9) 0.0034(7) 0.0009(7) 0.0010(7)
C11B 0.0151(10) 0.0215(11) 0.0092(10) 0.0024(8) 0.0030(8) 0.0017(8)
C12B 0.0198(11) 0.0186(11) 0.0126(11) -0.0004(9) 0.0048(9) 0.0007(9)
C13B 0.0233(12) 0.0231(12) 0.0171(12) -0.0040(9) 0.0003(9) -0.0033(9)
C14B 0.0239(12) 0.0274(12) 0.0155(12) 0.0028(9) -0.0055(9) 0.0018(10)
C15B 0.0237(12) 0.0183(11) 0.0192(12) 0.0022(9) -0.0007(9) 0.0011(9)
C16B 0.0201(11) 0.0170(10) 0.0129(11) 0.0007(8) 0.0024(9) 0.0013(8)
C17B 0.0225(11) 0.0174(11) 0.0171(11) 0.0007(9) 0.0033(9) 0.0001(9)
C18B 0.0299(13) 0.0216(12) 0.0278(14) -0.0009(10) -0.0005(10) -0.0021(10)
C19B 0.0328(14) 0.0202(12) 0.0376(15) 0.0046(11) 0.0131(11) 0.0049(10)
C20B 0.0227(12) 0.0200(11) 0.0193(12) 0.0020(9) -0.0028(9) -0.0029(9)
C21B 0.0329(14) 0.0232(12) 0.0338(15) -0.0085(11) 0.0071(11) -0.0087(10)
C22B 0.0290(14) 0.0304(13) 0.0428(16) -0.0025(12) 0.0119(12) -0.0076(11)
C23B 0.0107(10) 0.0197(11) 0.0135(11) 0.0013(8) 0.0008(8) 0.0029(8)
C24B 0.0138(10) 0.0176(10) 0.0172(11) 0.0008(9) 0.0033(8) 0.0027(8)
C25B 0.0236(12) 0.0243(12) 0.0211(12) 0.0066(10) 0.0036(10) 0.0063(9)
C26B 0.0320(14) 0.0384(14) 0.0152(12) 0.0018(11) -0.0037(10) 0.0111(11)
C27B 0.0196(12) 0.0347(14) 0.0219(13) -0.0089(10) -0.0042(10) 0.0040(10)
C28B 0.0118(10) 0.0206(11) 0.0219(12) -0.0034(9) 0.0013(9) 0.0031(8)
C29B 0.0213(11) 0.0160(11) 0.0241(12) 0.0026(9) 0.0015(9) -0.0014(9)
C30B 0.0375(15) 0.0204(12) 0.0403(16) -0.0008(11) 0.0155(12) -0.0046(11)
C31B 0.0322(14) 0.0339(14) 0.0339(15) -0.0149(12) 0.0107(12) -0.0074(11)
C32B 0.0172(11) 0.0172(11) 0.0327(14) -0.0045(10) 0.0028(10) -0.0010(9)
C33B 0.0290(14) 0.0195(12) 0.0575(19) -0.0025(12) 0.0037(13) 0.0009(10)
C34B 0.0271(14) 0.0284(14) 0.0576(19) -0.0109(13) -0.0023(13) -0.0075(11)

loop_
_atom_type_symbol
_atom_type_description
_atom_type_scat_dispersion_real
_atom_type_scat_dispersion_imag
_atom_type_scat_source
C C 0.0033 0.0016 'International Tables Vol C Tables 4.2.6.8 and 6.1.1.4'
H H 0 0 'International Tables Vol C Tables 4.2.6.8 and 6.1.1.4'
N N 0.0061 0.0033 'International Tables Vol C Tables 4.2.6.8 and 6.1.1.4'
O O 0.0106 0.006 'International Tables Vol C Tables 4.2.6.8 and 6.1.1.4'
S S 0.1246 0.1234 'International Tables Vol C Tables 4.2.6.8 and 6.1.1.4'
Fe Fe 0.3463 0.8444 'International Tables Vol C Tables 4.2.6.8 and 6.1.1.4'

loop_
_geom_angle_atom_site_label_1
_geom_angle_atom_site_label_2
_geom_angle_atom_site_label_3
_geom_angle
O1 C1 Fe1 177.9(3)
O2 C2 Fe1 178.5(2)
O3 C3 Fe1 178.3(2)
C1 Fe1 C3 101.74(11)
C1 Fe1 C2 97.56(12)
C3 Fe1 C2 93.39(11)
C1 Fe1 S3 101.11(8)
C3 Fe1 S3 156.56(8)
C2 Fe1 S3 88.72(8)
C1 Fe1 S1 104.00(8)
C3 Fe1 S1 89.13(8)
C2 Fe1 S1 157.30(9)
S3 Fe1 S1 80.34(2)
C1 Fe1 Fe2 149.67(7)
C3 Fe1 Fe2 100.93(8)
C2 Fe1 Fe2 100.93(9)
S3 Fe1 Fe2 55.849(17)
S1 Fe1 Fe2 56.509(17)
O8 C8 Fe2 178.8(2)
O9 C9 Fe2 178.9(2)
O10 C10 Fe2 179.5(2)
C9 Fe2 C10 93.17(10)
C9 Fe2 C8 97.51(11)
C10 Fe2 C8 98.73(10)
C9 Fe2 S3 90.70(7)
C10 Fe2 S3 157.12(8)
C8 Fe2 S3 103.11(7)
C9 Fe2 S1 158.72(8)
C10 Fe2 S1 88.49(7)
C8 Fe2 S1 103.20(7)
S3 Fe2 S1 80.00(2)
C9 Fe2 Fe1 102.90(8)
C10 Fe2 Fe1 101.54(8)
C8 Fe2 Fe1 150.20(7)
S3 Fe2 Fe1 55.661(17)
S1 Fe2 Fe1 56.096(16)
C4 S1 Fe1 108.35(7)
C4 S1 Fe2 107.51(7)
Fe1 S1 Fe2 67.395(18)
C4 S2 S3 98.90(7)
S2 S3 Fe1 106.17(3)
S2 S3 Fe2 108.20(3)
Fe1 S3 Fe2 68.490(19)
C5 C4 S1 122.16(15)
C5 C4 S2 121.28(15)
S1 C4 S2 116.41(11)
N2 C5 N1 104.51(17)
N2 C5 C4 129.12(18)
N1 C5 C4 126.37(18)
C5 N1 C6 109.86(17)
C5 N1 C11 127.75(17)
C6 N1 C11 122.31(17)
C7 C6 N1 107.76(18)
C7 C6 H6 126.1
N1 C6 H6 126.1
C6 C7 N2 108.23(19)
C6 C7 H7 125.9
N2 C7 H7 125.9
C5 N2 C7 109.63(17)
C5 N2 C23 129.72(17)
C7 N2 C23 119.95(17)
C12 C11 C16 123.1(2)
C12 C11 N1 118.22(18)
C16 C11 N1 118.49(19)
C13 C12 C11 117.23(19)
C13 C12 C17 121.3(2)
C11 C12 C17 121.45(19)
C14 C13 C12 120.7(2)
C14 C13 H13 119.7
C12 C13 H13 119.7
C15 C14 C13 120.8(2)
C15 C14 H14 119.6
C13 C14 H14 119.6
C14 C15 C16 121.2(2)
C14 C15 H15 119.4
C16 C15 H15 119.4
C15 C16 C11 116.8(2)
C15 C16 C20 121.0(2)
C11 C16 C20 122.1(2)
C12 C17 C19 113.4(2)
C12 C17 C18 110.86(18)
C19 C17 C18 110.21(19)
C12 C17 H17 107.3
C19 C17 H17 107.3
C18 C17 H17 107.3
C17 C18 H18A 109.5
C17 C18 H18B 109.5
H18A C18 H18B 109.5
C17 C18 H18C 109.5
H18A C18 H18C 109.5
H18B C18 H18C 109.5
C17 C19 H19A 109.5
C17 C19 H19B 109.5
H19A C19 H19B 109.5
C17 C19 H19C 109.5
H19A C19 H19C 109.5
H19B C19 H19C 109.5
C16 C20 C21 113.0(2)
C16 C20 C22 109.7(2)
C21 C20 C22 110.7(2)
C16 C20 H20 107.7
C21 C20 H20 107.7
C22 C20 H20 107.7
C20 C21 H21A 109.5
C20 C21 H21B 109.5
H21A C21 H21B 109.5
C20 C21 H21C 109.5
H21A C21 H21C 109.5
H21B C21 H21C 109.5
C20 C22 H22A 109.5
C20 C22 H22B 109.5
H22A C22 H22B 109.5
C20 C22 H22C 109.5
H22A C22 H22C 109.5
H22B C22 H22C 109.5
C28 C23 C24 122.85(19)
C28 C23 N2 118.27(18)
C24 C23 N2 118.60(18)
C25 C24 C23 117.18(19)
C25 C24 C29 120.66(19)
C23 C24 C29 122.15(19)
C26 C25 C24 120.9(2)
C26 C25 H25 119.5
C24 C25 H25 119.5
C27 C26 C25 120.7(2)
C27 C26 H26 119.7
C25 C26 H26 119.7
C26 C27 C28 120.9(2)
C26 C27 H27 119.5
C28 C27 H27 119.5
C27 C28 C23 117.4(2)
C27 C28 C32 120.2(2)
C23 C28 C32 122.3(2)
C30 C29 C24 110.57(19)
C30 C29 C31 109.3(2)
C24 C29 C31 112.54(19)
C30 C29 H29 108.1
C24 C29 H29 108.1
C31 C29 H29 108.1
C29 C30 H30A 109.5
C29 C30 H30B 109.5
H30A C30 H30B 109.5
C29 C30 H30C 109.5
H30A C30 H30C 109.5
H30B C30 H30C 109.5
C29 C31 H31A 109.5
C29 C31 H31B 109.5
H31A C31 H31B 109.5
C29 C31 H31C 109.5
H31A C31 H31C 109.5
H31B C31 H31C 109.5
C28 C32 C34 111.2(2)
C28 C32 C33 112.0(2)
C34 C32 C33 109.7(2)
C28 C32 H32 107.9
C34 C32 H32 107.9
C33 C32 H32 107.9
C32 C33 H33A 109.5
C32 C33 H33B 109.5
H33A C33 H33B 109.5
C32 C33 H33C 109.5
H33A C33 H33C 109.5
H33B C33 H33C 109.5
C32 C34 H34A 109.5
C32 C34 H34B 109.5
H34A C34 H34B 109.5
C32 C34 H34C 109.5
H34A C34 H34C 109.5
H34B C34 H34C 109.5
O1B C1B Fe1B 176.6(2)
O2B C2B Fe1B 179.1(2)
O3B C3B Fe1B 177.6(2)
C3B Fe1B C1B 101.61(10)
C3B Fe1B C2B 94.45(10)
C1B Fe1B C2B 97.05(10)
C3B Fe1B S3B 157.55(7)
C1B Fe1B S3B 99.28(8)
C2B Fe1B S3B 91.05(8)
C3B Fe1B S1B 86.17(7)
C1B Fe1B S1B 105.82(7)
C2B Fe1B S1B 156.53(8)
S3B Fe1B S1B 80.30(2)
C3B Fe1B Fe2B 101.76(7)
C1B Fe1B Fe2B 149.12(7)
C2B Fe1B Fe2B 100.96(8)
S3B Fe1B Fe2B 55.798(17)
S1B Fe1B Fe2B 56.193(16)
O8B C8B Fe2B 177.7(2)
O9B C9B Fe2B 178.4(2)
O10B C10B Fe2B 177.7(2)
C10B Fe2B C8B 99.04(10)
C10B Fe2B C9B 95.43(10)
C8B Fe2B C9B 100.75(10)
C10B Fe2B S3B 155.02(8)
C8B Fe2B S3B 104.39(7)
C9B Fe2B S3B 88.67(7)
C10B Fe2B S1B 87.70(7)
C8B Fe2B S1B 99.08(7)
C9B Fe2B S1B 159.16(8)
S3B Fe2B S1B 80.24(2)
C10B Fe2B Fe1B 99.33(7)
C8B Fe2B Fe1B 148.17(7)
C9B Fe2B Fe1B 103.13(8)
S3B Fe2B Fe1B 55.831(17)
S1B Fe2B Fe1B 56.067(16)
C4B S1B Fe1B 109.01(7)
C4B S1B Fe2B 106.69(7)
Fe1B S1B Fe2B 67.740(18)
C4B S2B S3B 98.50(7)
S2B S3B Fe2B 106.70(3)
S2B S3B Fe1B 107.39(3)
Fe2B S3B Fe1B 68.371(19)
C5B C4B S1B 122.30(15)
C5B C4B S2B 120.75(15)
S1B C4B S2B 116.90(11)
N1B C5B N2B 104.83(16)
N1B C5B C4B 126.26(18)
N2B C5B C4B 128.90(18)
C5B N2B C7B 109.06(16)
C5B N2B C23B 128.42(16)
C7B N2B C23B 122.50(16)
C6B C7B N2B 108.43(18)
C6B C7B H7B 125.8
N2B C7B H7B 125.8
C7B C6B N1B 107.62(18)
C7B C6B H6B 126.2
N1B C6B H6B 126.2
C5B N1B C6B 110.00(16)
C5B N1B C11B 128.52(16)
C6B N1B C11B 121.48(17)
C16B C11B C12B 123.54(19)
C16B C11B N1B 117.69(18)
C12B C11B N1B 118.62(17)
C13B C12B C11B 116.50(19)
C13B C12B C17B 122.34(19)
C11B C12B C17B 121.16(18)
C14B C13B C12B 121.4(2)
C14B C13B H13B 119.3
C12B C13B H13B 119.3
C13B C14B C15B 120.6(2)
C13B C14B H14B 119.7
C15B C14B H14B 119.7
C14B C15B C16B 120.76(19)
C14B C15B H15B 119.6
C16B C15B H15B 119.6
C15B C16B C11B 117.15(19)
C15B C16B C20B 120.51(18)
C11B C16B C20B 122.32(18)
C12B C17B C18B 112.47(17)
C12B C17B C19B 111.61(17)
C18B C17B C19B 109.99(18)
C12B C17B H17B 107.5
C18B C17B H17B 107.5
C19B C17B H17B 107.5
C17B C18B H18D 109.5
C17B C18B H18E 109.5
H18D C18B H18E 109.5
C17B C18B H18F 109.5
H18D C18B H18F 109.5
H18E C18B H18F 109.5
C17B C19B H19D 109.5
C17B C19B H19E 109.5
H19D C19B H19E 109.5
C17B C19B H19F 109.5
H19D C19B H19F 109.5
H19E C19B H19F 109.5
C16B C20B C22B 111.52(18)
C16B C20B C21B 111.30(17)
C22B C20B C21B 110.90(18)
C16B C20B H20B 107.6
C22B C20B H20B 107.6
C21B C20B H20B 107.6
C20B C21B H21D 109.5
C20B C21B H21E 109.5
H21D C21B H21E 109.5
C20B C21B H21F 109.5
H21D C21B H21F 109.5
H21E C21B H21F 109.5
C20B C22B H22D 109.5
C20B C22B H22E 109.5
H22D C22B H22E 109.5
C20B C22B H22F 109.5
H22D C22B H22F 109.5
H22E C22B H22F 109.5
C28B C23B C24B 123.54(19)
C28B C23B N2B 118.23(18)
C24B C23B N2B 118.21(18)
C25B C24B C23B 116.95(19)
C25B C24B C29B 121.78(19)
C23B C24B C29B 121.27(18)
C26B C25B C24B 120.9(2)
C26B C25B H25B 119.5
C24B C25B H25B 119.5
C25B C26B C27B 120.8(2)
C25B C26B H26B 119.6
C27B C26B H26B 119.6
C26B C27B C28B 121.1(2)
C26B C27B H27B 119.4
C28B C27B H27B 119.4
C27B C28B C23B 116.60(19)
C27B C28B C32B 122.2(2)
C23B C28B C32B 121.15(19)
C24B C29B C30B 112.78(19)
C24B C29B C31B 110.71(17)
C30B C29B C31B 110.31(18)
C24B C29B H29B 107.6
C30B C29B H29B 107.6
C31B C29B H29B 107.6
C29B C30B H30D 109.5
C29B C30B H30E 109.5
H30D C30B H30E 109.5
C29B C30B H30F 109.5
H30D C30B H30F 109.5
H30E C30B H30F 109.5
C29B C31B H31D 109.5
C29B C31B H31E 109.5
H31D C31B H31E 109.5
C29B C31B H31F 109.5
H31D C31B H31F 109.5
H31E C31B H31F 109.5
C28B C32B C33B 110.94(18)
C28B C32B C34B 113.38(19)
C33B C32B C34B 109.94(18)
C28B C32B H32B 107.4
C33B C32B H32B 107.4
C34B C32B H32B 107.4
C32B C33B H33D 109.5
C32B C33B H33E 109.5
H33D C33B H33E 109.5
C32B C33B H33F 109.5
H33D C33B H33F 109.5
H33E C33B H33F 109.5
C32B C34B H34D 109.5
C32B C34B H34E 109.5
H34D C34B H34E 109.5
C32B C34B H34F 109.5
H34D C34B H34F 109.5
H34E C34B H34F 109.5

loop_
_geom_bond_atom_site_label_1
_geom_bond_atom_site_label_2
_geom_bond_distance
C1 O1 1.148(3)
C1 Fe1 1.795(3)
C2 O2 1.145(3)
C2 Fe1 1.799(3)
C3 O3 1.145(3)
C3 Fe1 1.794(2)
Fe1 S3 2.2379(6)
Fe1 S1 2.2669(6)
Fe1 Fe2 2.5215(5)
C8 O8 1.144(3)
C8 Fe2 1.804(3)
C9 O9 1.148(3)
C9 Fe2 1.797(2)
C10 O10 1.141(3)
C10 Fe2 1.797(2)
Fe2 S3 2.2429(6)
Fe2 S1 2.2778(6)
S1 C4 1.730(2)
S2 C4 1.774(2)
S2 S3 2.0595(7)
C4 C5 1.393(3)
C5 N2 1.384(3)
C5 N1 1.388(2)
N1 C6 1.394(3)
N1 C11 1.439(3)
C6 C7 1.330(3)
C6 H6 0.95
C7 N2 1.396(2)
C7 H7 0.95
N2 C23 1.446(2)
C11 C12 1.402(3)
C11 C16 1.405(3)
C12 C13 1.388(3)
C12 C17 1.522(3)
C13 C14 1.387(3)
C13 H13 0.95
C14 C15 1.375(3)
C14 H14 0.95
C15 C16 1.390(3)
C15 H15 0.95
C16 C20 1.517(3)
C17 C19 1.522(3)
C17 C18 1.530(3)
C17 H17 1
C18 H18A 0.98
C18 H18B 0.98
C18 H18C 0.98
C19 H19A 0.98
C19 H19B 0.98
C19 H19C 0.98
C20 C21 1.527(3)
C20 C22 1.534(3)
C20 H20 1
C21 H21A 0.98
C21 H21B 0.98
C21 H21C 0.98
C22 H22A 0.98
C22 H22B 0.98
C22 H22C 0.98
C23 C28 1.395(3)
C23 C24 1.399(3)
C24 C25 1.395(3)
C24 C29 1.520(3)
C25 C26 1.377(3)
C25 H25 0.95
C26 C27 1.377(3)
C26 H26 0.95
C27 C28 1.392(3)
C27 H27 0.95
C28 C32 1.518(3)
C29 C30 1.508(3)
C29 C31 1.520(3)
C29 H29 1
C30 H30A 0.98
C30 H30B 0.98
C30 H30C 0.98
C31 H31A 0.98
C31 H31B 0.98
C31 H31C 0.98
C32 C34 1.519(3)
C32 C33 1.524(3)
C32 H32 1
C33 H33A 0.98
C33 H33B 0.98
C33 H33C 0.98
C34 H34A 0.98
C34 H34B 0.98
C34 H34C 0.98
C1B O1B 1.140(3)
C1B Fe1B 1.800(2)
C2B O2B 1.141(2)
C2B Fe1B 1.798(2)
C3B O3B 1.143(3)
C3B Fe1B 1.800(2)
Fe1B S3B 2.2414(6)
Fe1B S1B 2.2576(6)
Fe1B Fe2B 2.5182(4)
C8B O8B 1.145(3)
C8B Fe2B 1.794(3)
C9B O9B 1.146(3)
C9B Fe2B 1.800(2)
C10B O10B 1.142(3)
C10B Fe2B 1.795(2)
Fe2B S3B 2.2405(6)
Fe2B S1B 2.2609(6)
S1B C4B 1.723(2)
S2B C4B 1.772(2)
S2B S3B 2.0600(7)
C4B C5B 1.391(3)
C5B N1B 1.374(2)
C5B N2B 1.391(2)
N2B C7B 1.392(3)
N2B C23B 1.442(2)
C7B C6B 1.329(3)
C7B H7B 0.95
C6B N1B 1.395(2)
C6B H6B 0.95
N1B C11B 1.440(2)
C11B C16B 1.398(3)
C11B C12B 1.405(3)
C12B C13B 1.391(3)
C12B C17B 1.522(3)
C13B C14B 1.384(3)
C13B H13B 0.95
C14B C15B 1.382(3)
C14B H14B 0.95
C15B C16B 1.394(3)
C15B H15B 0.95
C16B C20B 1.524(3)
C17B C18B 1.531(3)
C17B C19B 1.532(3)
C17B H17B 1
C18B H18D 0.98
C18B H18E 0.98
C18B H18F 0.98
C19B H19D 0.98
C19B H19E 0.98
C19B H19F 0.98
C20B C22B 1.523(3)
C20B C21B 1.531(3)
C20B H20B 1
C21B H21D 0.98
C21B H21E 0.98
C21B H21F 0.98
C22B H22D 0.98
C22B H22E 0.98
C22B H22F 0.98
C23B C28B 1.402(3)
C23B C24B 1.400(3)
C24B C25B 1.389(3)
C24B C29B 1.520(3)
C25B C26B 1.376(3)
C25B H25B 0.95
C26B C27B 1.382(3)
C26B H26B 0.95
C27B C28B 1.389(3)
C27B H27B 0.95
C28B C32B 1.517(3)
C29B C30B 1.522(3)
C29B C31B 1.526(3)
C29B H29B 1
C30B H30D 0.98
C30B H30E 0.98
C30B H30F 0.98
C31B H31D 0.98
C31B H31E 0.98
C31B H31F 0.98
C32B C33B 1.524(3)
C32B C34B 1.529(3)
C32B H32B 1
C33B H33D 0.98
C33B H33E 0.98
C33B H33F 0.98
C34B H34D 0.98
C34B H34E 0.98
C34B H34F 0.98

loop_
_geom_torsion_atom_site_label_1
_geom_torsion_atom_site_label_2
_geom_torsion_atom_site_label_3
_geom_torsion_atom_site_label_4
_geom_torsion
Fe1 S1 C4 C5 -152.30(15)
Fe2 S1 C4 C5 136.36(16)
Fe1 S1 C4 S2 32.17(13)
Fe2 S1 C4 S2 -39.17(13)
S3 S2 C4 C5 -171.43(16)
S3 S2 C4 S1 4.15(12)
S1 C4 C5 N2 3.9(3)
S2 C4 C5 N2 179.26(16)
S1 C4 C5 N1 -176.49(16)
S2 C4 C5 N1 -1.2(3)
N2 C5 N1 C6 -0.5(2)
C4 C5 N1 C6 179.88(19)
N2 C5 N1 C11 176.32(18)
C4 C5 N1 C11 -3.3(3)
C5 N1 C6 C7 0.0(2)
C11 N1 C6 C7 -177.03(19)
N1 C6 C7 N2 0.5(2)
N1 C5 N2 C7 0.8(2)
C4 C5 N2 C7 -179.6(2)
N1 C5 N2 C23 -169.44(18)
C4 C5 N2 C23 10.2(3)
C6 C7 N2 C5 -0.8(2)
C6 C7 N2 C23 170.50(18)
C5 N1 C11 C12 105.6(2)
C6 N1 C11 C12 -77.9(2)
C5 N1 C11 C16 -78.5(3)
C6 N1 C11 C16 97.9(2)
C16 C11 C12 C13 3.0(3)
N1 C11 C12 C13 178.63(18)
C16 C11 C12 C17 -177.03(19)
N1 C11 C12 C17 -1.4(3)
C11 C12 C13 C14 -1.2(3)
C17 C12 C13 C14 178.75(19)
C12 C13 C14 C15 -0.8(3)
C13 C14 C15 C16 1.2(3)
C14 C15 C16 C11 0.4(3)
C14 C15 C16 C20 -178.0(2)
C12 C11 C16 C15 -2.5(3)
N1 C11 C16 C15 -178.19(18)
C12 C11 C16 C20 175.9(2)
N1 C11 C16 C20 0.2(3)
C13 C12 C17 C19 -29.4(3)
C11 C12 C17 C19 150.6(2)
C13 C12 C17 C18 95.3(2)
C11 C12 C17 C18 -84.7(3)
C15 C16 C20 C21 -44.0(3)
C11 C16 C20 C21 137.6(2)
C15 C16 C20 C22 80.0(3)
C11 C16 C20 C22 -98.3(3)
C5 N2 C23 C28 77.7(3)
C7 N2 C23 C28 -91.7(2)
C5 N2 C23 C24 -108.1(2)
C7 N2 C23 C24 82.5(2)
C28 C23 C24 C25 -2.2(3)
N2 C23 C24 C25 -176.13(18)
C28 C23 C24 C29 178.83(19)
N2 C23 C24 C29 4.9(3)
C23 C24 C25 C26 1.6(3)
C29 C24 C25 C26 -179.4(2)
C24 C25 C26 C27 -0.3(3)
C25 C26 C27 C28 -0.6(3)
C26 C27 C28 C23 0.1(3)
C26 C27 C28 C32 -179.6(2)
C24 C23 C28 C27 1.3(3)
N2 C23 C28 C27 175.30(18)
C24 C23 C28 C32 -179.0(2)
N2 C23 C28 C32 -5.0(3)
C25 C24 C29 C30 -79.4(3)
C23 C24 C29 C30 99.6(3)
C25 C24 C29 C31 43.2(3)
C23 C24 C29 C31 -137.9(2)
C27 C28 C32 C34 -77.9(3)
C23 C28 C32 C34 102.4(3)
C27 C28 C32 C33 45.2(3)
C23 C28 C32 C33 -134.5(2)
Fe1B S1B C4B C5B -144.34(15)
Fe2B S1B C4B C5B 144.02(15)
Fe1B S1B C4B S2B 33.02(13)
Fe2B S1B C4B S2B -38.62(12)
S3B S2B C4B C5B 179.72(15)
S3B S2B C4B S1B 2.32(12)
S1B C4B C5B N1B -175.80(15)
S2B C4B C5B N1B 6.9(3)
S1B C4B C5B N2B 5.1(3)
S2B C4B C5B N2B -172.19(16)
N1B C5B N2B C7B -2.0(2)
C4B C5B N2B C7B 177.3(2)
N1B C5B N2B C23B 179.64(18)
C4B C5B N2B C23B -1.1(3)
C5B N2B C7B C6B 0.7(2)
C23B N2B C7B C6B 179.22(18)
N2B C7B C6B N1B 0.8(2)
N2B C5B N1B C6B 2.5(2)
C4B C5B N1B C6B -176.81(19)
N2B C5B N1B C11B -178.50(18)
C4B C5B N1B C11B 2.2(3)
C7B C6B N1B C5B -2.1(2)
C7B C6B N1B C11B 178.77(18)
C5B N1B C11B C16B -101.1(2)
C6B N1B C11B C16B 77.8(2)
C5B N1B C11B C12B 83.1(3)
C6B N1B C11B C12B -98.0(2)
C16B C11B C12B C13B -2.1(3)
N1B C11B C12B C13B 173.37(18)
C16B C11B C12B C17B 176.97(19)
N1B C11B C12B C17B -7.5(3)
C11B C12B C13B C14B 0.2(3)
C17B C12B C13B C14B -178.90(19)
C12B C13B C14B C15B 1.3(3)
C13B C14B C15B C16B -0.9(3)
C14B C15B C16B C11B -1.0(3)
C14B C15B C16B C20B 177.34(19)
C12B C11B C16B C15B 2.5(3)
N1B C11B C16B C15B -173.02(18)
C12B C11B C16B C20B -175.75(19)
N1B C11B C16B C20B 8.7(3)
C13B C12B C17B C18B 25.8(3)
C11B C12B C17B C18B -153.3(2)
C13B C12B C17B C19B -98.4(2)
C11B C12B C17B C19B 82.5(2)
C15B C16B C20B C22B 66.0(3)
C11B C16B C20B C22B -115.8(2)
C15B C16B C20B C21B -58.5(3)
C11B C16B C20B C21B 119.7(2)
C5B N2B C23B C28B 100.1(2)
C7B N2B C23B C28B -78.1(2)
C5B N2B C23B C24B -81.5(2)
C7B N2B C23B C24B 100.3(2)
C28B C23B C24B C25B -2.1(3)
N2B C23B C24B C25B 179.60(17)
C28B C23B C24B C29B 178.26(18)
N2B C23B C24B C29B -0.1(3)
C23B C24B C25B C26B 0.9(3)
C29B C24B C25B C26B -179.4(2)
C24B C25B C26B C27B 0.2(3)
C25B C26B C27B C28B -0.3(3)
C26B C27B C28B C23B -0.7(3)
C26B C27B C28B C32B -178.7(2)
C24B C23B C28B C27B 2.0(3)
N2B C23B C28B C27B -179.72(17)
C24B C23B C28B C32B 179.95(18)
N2B C23B C28B C32B -1.7(3)
C25B C24B C29B C30B -31.3(3)
C23B C24B C29B C30B 148.4(2)
C25B C24B C29B C31B 92.9(2)
C23B C24B C29B C31B -87.5(2)
C27B C28B C32B C33B 96.5(2)
C23B C28B C32B C33B -81.3(3)
C27B C28B C32B C34B -27.7(3)
C23B C28B C32B C34B 154.4(2)
